data_7719661
loop_
_publ_author_name
'Langwald, Jan'
'Gomila, Rosa M.'
'van Gerven, David'
'Frontera, Antonio'
'Wickleder, Mathias S.'

_publ_section_title
;
 Introducing (inter-)halogen polysulfates - a study on the influence of
 halogen bonding on weakly coordinating anions.
;
_journal_issue 43
_journal_name_full 'Dalton transactions (Cambridge, England : 2003)'
_journal_page_first 16095
_journal_page_last 16105
_journal_paper_doi 10.1039/d5dt02088c
_journal_volume 54
_journal_year 2025
_chemical_formula_moiety 'Cl2 I, H O7 S2'
_chemical_formula_sum 'Cl2 H I O7 S2'
_chemical_formula_weight 374.93
_chemical_properties_physical Moisture-sensitive
_space_group_crystal_system triclinic
_space_group_IT_number 2
_space_group_name_Hall '-P 1'
_space_group_name_H-M_alt 'P -1'
_atom_sites_solution_hydrogens difmap
_atom_sites_solution_primary dual
_audit_creation_date 2024-09-03
_audit_creation_method
;FinalCif V144 by Daniel Kratzert, Freiburg 2024, 
https://dkratzert.de/finalcif.html
;
_audit_update_record
;
2024-11-27 deposited with the CCDC.	2025-09-30 downloaded from the CCDC.
;
_cell_angle_alpha 82.489(2)
_cell_angle_beta 78.136(2)
_cell_angle_gamma 85.217(2)
_cell_formula_units_Z 2
_cell_length_a 5.3543(3)
_cell_length_b 8.4943(5)
_cell_length_c 9.8162(7)
_cell_measurement_reflns_used 9810
_cell_measurement_temperature 104.00
_cell_measurement_theta_max 40.238
_cell_measurement_theta_min 3.412
_cell_volume 432.43(5)
_computing_cell_refinement 'SAINT V8.40B (?, 2016)'
_computing_data_reduction 'SAINT V8.40B (?, 2016)'
_computing_molecular_graphics 'Olex2 1.5 (Dolomanov et al., 2009)'
_computing_publication_material 'Olex2 1.5 (Dolomanov et al., 2009)'
_computing_structure_refinement 'XL  (Sheldrick, 2008)'
_computing_structure_solution 'SHELXT 2018/2 (Sheldrick, 2018)'
_diffrn_ambient_temperature 104.00
_diffrn_measured_fraction_theta_full 1.000
_diffrn_measured_fraction_theta_max 0.997
_diffrn_measurement_device_type Bruker_D8_Venture
_diffrn_radiation_type MoK\a
_diffrn_radiation_wavelength 0.71073
_diffrn_reflns_av_R_equivalents 0.0391
_diffrn_reflns_av_unetI/netI 0.0189
_diffrn_reflns_Laue_measured_fraction_full 1.000
_diffrn_reflns_Laue_measured_fraction_max 0.997
_diffrn_reflns_limit_h_max 9
_diffrn_reflns_limit_h_min -9
_diffrn_reflns_limit_k_max 15
_diffrn_reflns_limit_k_min -15
_diffrn_reflns_limit_l_max 17
_diffrn_reflns_limit_l_min -17
_diffrn_reflns_number 56924
_diffrn_reflns_point_group_measured_fraction_full 1.000
_diffrn_reflns_point_group_measured_fraction_max 0.997
_diffrn_reflns_theta_full 25.242
_diffrn_reflns_theta_max 40.294
_diffrn_reflns_theta_min 2.135
_diffrn_source_current 1.4
_diffrn_source_power 0.07
_diffrn_source_voltage 50.0
_exptl_absorpt_coefficient_mu 4.800
_exptl_absorpt_correction_T_max 0.7479
_exptl_absorpt_correction_T_min 0.5857
_exptl_absorpt_correction_type multi-scan
_exptl_absorpt_process_details
;
SADABS-2016/2 (Bruker,2016/2) was used for absorption correction.
wR2(int) was 0.0892 before and 0.0530 after correction.
The Ratio of minimum to maximum transmission is 0.7831.
The \l/2 correction factor is Not present.
;
_exptl_crystal_colour 'clear yellow'
_exptl_crystal_colour_lustre clear
_exptl_crystal_colour_primary yellow
_exptl_crystal_density_diffrn 2.879
_exptl_crystal_description plate
_exptl_crystal_F_000 352
_exptl_crystal_size_max 0.16
_exptl_crystal_size_mid 0.03
_exptl_crystal_size_min 0.01
_refine_diff_density_max 1.914
_refine_diff_density_min -1.376
_refine_diff_density_rms 0.181
_refine_ls_extinction_method none
_refine_ls_goodness_of_fit_ref 1.106
_refine_ls_hydrogen_treatment refall
_refine_ls_matrix_type full
_refine_ls_number_parameters 113
_refine_ls_number_reflns 5439
_refine_ls_number_restraints 1
_refine_ls_restrained_S_all 1.106
_refine_ls_R_factor_all 0.0286
_refine_ls_R_factor_gt 0.0261
_refine_ls_shift/su_max 0.001
_refine_ls_shift/su_mean 0.000
_refine_ls_structure_factor_coef Fsqd
_refine_ls_weighting_details 'w=1/[\s^2^(Fo^2^)+(0.0248P)^2^+0.8617P] where P=(Fo^2^+2Fc^2^)/3'
_refine_ls_weighting_scheme calc
_refine_ls_wR_factor_gt 0.0589
_refine_ls_wR_factor_ref 0.0602
_reflns_Friedel_coverage 0.000
_reflns_number_gt 5070
_reflns_number_total 5439
_reflns_threshold_expression 'I > 2\s(I)'
_cod_data_source_file d5dt02088c2.cif
_cod_data_source_block mo_langwald_jl_149_CCDC1
_cod_depositor_comments 'Adding full bibliography for 7719658--7719662.cif.'
_cod_database_code 7719661
_olex2_refinement_description
;
1. Restrained distances
 O13-H13
 1.23 with sigma of 0.02
;
_olex2_submission_special_instructions 'No special instructions were received'
_shelx_shelxl_version_number 2019/1
_shelx_space_group_comment
;
The symmetry employed for this shelxl refinement is uniquely defined
by the following loop, which should always be used as a source of
symmetry information in preference to the above space-group names.
They are only intended as comments.
;
_shelx_estimated_absorpt_t_min 0.514
_shelx_estimated_absorpt_t_max 0.954

loop_
_space_group_symop_operation_xyz
'x, y, z'
'-x, -y, -z'

loop_
_atom_site_label
_atom_site_type_symbol
_atom_site_fract_x
_atom_site_fract_y
_atom_site_fract_z
_atom_site_U_iso_or_equiv
_atom_site_adp_type
_atom_site_occupancy
_atom_site_site_symmetry_order
_atom_site_calc_flag
_atom_site_refinement_flags_posn
_atom_site_refinement_flags_adp
_atom_site_refinement_flags_occupancy
_atom_site_disorder_assembly
_atom_site_disorder_group
I1 I 0.56955(2) 0.15835(2) 0.25591(2) 0.01004(3) Uani 1 1 d . . . . .
Cl1 Cl 0.78545(9) 0.15661(6) 0.03010(5) 0.01873(7) Uani 1 1 d . . . . .
Cl2 Cl 0.24331(8) 0.32827(5) 0.19594(5) 0.01628(7) Uani 1 1 d . . . . .
S1 S 0.29965(7) 0.35188(5) 0.76415(4) 0.01064(6) Uani 1 1 d . . . . .
S2 S 0.07088(7) 0.17170(5) 0.60095(4) 0.01100(6) Uani 1 1 d . . . . .
O11 O 0.1980(3) 0.47266(17) 0.85008(15) 0.0160(2) Uani 1 1 d . . . . .
O12 O 0.3978(3) 0.20289(16) 0.81994(15) 0.0160(2) Uani 1 1 d . . . . .
O13 O 0.4929(3) 0.42688(17) 0.63830(15) 0.0150(2) Uani 1 1 d D . . . .
O21 O -0.1421(2) 0.22057(19) 0.53365(15) 0.0168(2) Uani 1 1 d . . . . .
O22 O 0.3203(2) 0.17004(18) 0.51020(14) 0.0156(2) Uani 1 1 d . . . . .
O23 O 0.0348(3) 0.03146(16) 0.70216(16) 0.0158(2) Uani 1 1 d . . . . .
O121 O 0.0643(2) 0.32138(16) 0.69305(14) 0.01288(19) Uani 1 1 d . . . . .
H13 H 0.656(9) 0.331(6) 0.593(6) 0.10(2) Uiso 1 1 d D . . . .

loop_
_atom_site_aniso_label
_atom_site_aniso_U_11
_atom_site_aniso_U_22
_atom_site_aniso_U_33
_atom_site_aniso_U_23
_atom_site_aniso_U_13
_atom_site_aniso_U_12
I1 0.00857(4) 0.00999(4) 0.01153(4) -0.00222(3) -0.00153(3) 0.00004(3)
Cl1 0.01854(17) 0.02391(19) 0.01200(15) -0.00162(13) -0.00005(12) 0.00071(14)
Cl2 0.01253(14) 0.01455(15) 0.02285(18) -0.00239(13) -0.00684(13) 0.00170(11)
S1 0.01114(13) 0.01000(14) 0.01152(14) -0.00255(11) -0.00358(11) 0.00060(11)
S2 0.00735(12) 0.01434(15) 0.01210(14) -0.00463(11) -0.00209(10) 0.00013(11)
O11 0.0167(5) 0.0152(5) 0.0175(5) -0.0078(4) -0.0037(4) 0.0018(4)
O12 0.0198(5) 0.0118(5) 0.0184(5) -0.0012(4) -0.0098(4) 0.0015(4)
O13 0.0121(5) 0.0159(5) 0.0163(5) -0.0027(4) -0.0007(4) -0.0013(4)
O21 0.0101(4) 0.0259(6) 0.0165(5) -0.0068(5) -0.0060(4) 0.0017(4)
O22 0.0087(4) 0.0246(6) 0.0138(5) -0.0085(4) 0.0007(4) 0.0000(4)
O23 0.0124(5) 0.0136(5) 0.0210(6) -0.0019(4) -0.0024(4) -0.0011(4)
O121 0.0102(4) 0.0144(5) 0.0153(5) -0.0056(4) -0.0042(4) 0.0020(4)

loop_
_atom_type_symbol
_atom_type_description
_atom_type_scat_dispersion_real
_atom_type_scat_dispersion_imag
_atom_type_scat_source
Cl Cl 0.1484 0.1585 'International Tables Vol C Tables 4.2.6.8 and 6.1.1.4'
H H 0.0000 0.0000 'International Tables Vol C Tables 4.2.6.8 and 6.1.1.4'
I I -0.4742 1.8119 'International Tables Vol C Tables 4.2.6.8 and 6.1.1.4'
O O 0.0106 0.0060 'International Tables Vol C Tables 4.2.6.8 and 6.1.1.4'
S S 0.1246 0.1234 'International Tables Vol C Tables 4.2.6.8 and 6.1.1.4'

loop_
_geom_angle_atom_site_label_1
_geom_angle_atom_site_label_2
_geom_angle_atom_site_label_3
_geom_angle
_geom_angle_site_symmetry_1
_geom_angle_site_symmetry_3
_geom_angle_publ_flag
Cl1 I1 Cl2 93.896(18) . . ?
O11 S1 O13 107.86(8) . . ?
O11 S1 O121 103.33(8) . . ?
O12 S1 O11 121.81(9) . . ?
O12 S1 O13 111.12(9) . . ?
O12 S1 O121 108.25(8) . . ?
O13 S1 O121 102.54(7) . . ?
O21 S2 O22 116.03(9) . . ?
O21 S2 O23 114.83(9) . . ?
O21 S2 O121 100.19(8) . . ?
O22 S2 O23 112.90(9) . . ?
O22 S2 O121 105.20(8) . . ?
O23 S2 O121 105.70(8) . . ?
S1 O13 H13 112(3) . . ?
S1 O121 S2 122.37(8) . . ?

loop_
_geom_bond_atom_site_label_1
_geom_bond_atom_site_label_2
_geom_bond_distance
_geom_bond_site_symmetry_2
_geom_bond_publ_flag
I1 Cl1 2.2807(5) . ?
I1 Cl2 2.2938(4) . ?
S1 O11 1.4159(14) . ?
S1 O12 1.4157(14) . ?
S1 O13 1.5430(14) . ?
S1 O121 1.6143(13) . ?
S2 O21 1.4380(14) . ?
S2 O22 1.4451(13) . ?
S2 O23 1.4468(15) . ?
S2 O121 1.6477(13) . ?
O13 H13 1.199(19) . ?

loop_
_geom_torsion_atom_site_label_1
_geom_torsion_atom_site_label_2
_geom_torsion_atom_site_label_3
_geom_torsion_atom_site_label_4
_geom_torsion
_geom_torsion_site_symmetry_1
_geom_torsion_site_symmetry_2
_geom_torsion_site_symmetry_3
_geom_torsion_site_symmetry_4
_geom_torsion_publ_flag
O11 S1 O121 S2 -170.63(10) . . . . ?
O12 S1 O121 S2 -40.20(12) . . . . ?
O13 S1 O121 S2 77.32(11) . . . . ?
O21 S2 O121 S1 -165.83(10) . . . . ?
O22 S2 O121 S1 -45.11(12) . . . . ?
O23 S2 O121 S1 74.58(11) . . . . ?
